data_7002511
loop_
_publ_author_name
'Blagg, Robin J.'
'Adams, Christopher J.'
'Charmant, Jonathan P. H.'
'Connelly, Neil G.'
'Haddow, Mairi F.'
'Hamilton, Alex'
'Knight, James'
'Orpen, A. Guy'
'Ridgway, Benjamin M.'

_publ_section_title
;
 A novel route to rhodaboratranes [Rh(CO)(PR3){B(taz)3}]+via the redox
 activation of scorpionate complexes [RhLL&#x2032;Tt]
;
_journal_issue 40
_journal_name_full 'Dalton Transactions'
_journal_page_first 8724
_journal_page_last 8736
_journal_paper_doi 10.1039/b910108j
_journal_year 2009
_chemical_formula_moiety 'C34 H58 B N9 O P Rh S3, C H2 Cl2'
_chemical_formula_sum 'C35 H60 B Cl2 N9 O P Rh S3'
_chemical_formula_weight 934.69
_chemical_name_systematic
;
?
;
_space_group_IT_number 2
_symmetry_cell_setting triclinic
_symmetry_space_group_name_Hall '-P 1'
_symmetry_space_group_name_H-M 'P -1'
_atom_sites_solution_hydrogens geom
_atom_sites_solution_primary direct
_atom_sites_solution_secondary difmap
_audit_creation_method SHELXL-97
_cell_angle_alpha 87.27(3)
_cell_angle_beta 86.12(3)
_cell_angle_gamma 79.85(3)
_cell_formula_units_Z 2
_cell_length_a 11.530(2)
_cell_length_b 13.237(3)
_cell_length_c 14.645(3)
_cell_measurement_reflns_used 31
_cell_measurement_temperature 100(2)
_cell_measurement_theta_max 20.676
_cell_measurement_theta_min 2.133
_cell_volume 2193.7(8)
_computing_cell_refinement 'Bruker SMART'
_computing_data_collection 'Bruker SMART'
_computing_data_reduction 'Bruker SAINT'
_computing_molecular_graphics 'Bruker SHELXTL'
_computing_publication_material 'Bruker SHELXTL'
_computing_structure_refinement 'SHELXL-97 (Sheldrick, 1997)'
_computing_structure_solution 'SHELXS-97 (Sheldrick, 1990)'
_diffrn_ambient_temperature 100(2)
_diffrn_measured_fraction_theta_full 0.993
_diffrn_measured_fraction_theta_max 0.993
_diffrn_measurement_device_type 'CCD area detector'
_diffrn_measurement_method '\w scans'
_diffrn_radiation_monochromator graphite
_diffrn_radiation_source 'fine-focus sealed tube'
_diffrn_radiation_type MoK\a
_diffrn_radiation_wavelength 0.71073
_diffrn_reflns_av_R_equivalents 0.1656
_diffrn_reflns_av_sigmaI/netI 0.2395
_diffrn_reflns_limit_h_max 14
_diffrn_reflns_limit_h_min -14
_diffrn_reflns_limit_k_max 17
_diffrn_reflns_limit_k_min -17
_diffrn_reflns_limit_l_max 18
_diffrn_reflns_limit_l_min -19
_diffrn_reflns_number 24642
_diffrn_reflns_theta_full 27.48
_diffrn_reflns_theta_max 27.48
_diffrn_reflns_theta_min 2.06
_exptl_absorpt_coefficient_mu 0.730
_exptl_absorpt_correction_T_max 0.964
_exptl_absorpt_correction_T_min 0.801
_exptl_absorpt_correction_type multi-scan
_exptl_absorpt_process_details 'SADABS (Sheldrick, 2003)'
_exptl_crystal_colour Yellow
_exptl_crystal_density_diffrn 1.415
_exptl_crystal_density_method 'not measured'
_exptl_crystal_description Block
_exptl_crystal_F_000 976
_exptl_crystal_size_max 0.30
_exptl_crystal_size_mid 0.15
_exptl_crystal_size_min 0.05
_refine_diff_density_max 2.114
_refine_diff_density_min -1.742
_refine_diff_density_rms 0.152
_refine_ls_extinction_method none
_refine_ls_goodness_of_fit_ref 0.874
_refine_ls_hydrogen_treatment constr
_refine_ls_matrix_type full
_refine_ls_number_parameters 484
_refine_ls_number_reflns 9963
_refine_ls_number_restraints 0
_refine_ls_restrained_S_all 0.874
_refine_ls_R_factor_all 0.1598
_refine_ls_R_factor_gt 0.0819
_refine_ls_shift/su_max 0.001
_refine_ls_shift/su_mean 0.000
_refine_ls_structure_factor_coef Fsqd
_refine_ls_weighting_details 'calc w=1/[\s^2^(Fo^2^)+(0.0592P)^2^+0.0000P] where P=(Fo^2^+2Fc^2^)/3'
_refine_ls_weighting_scheme calc
_refine_ls_wR_factor_gt 0.1558
_refine_ls_wR_factor_ref 0.1841
_reflns_number_gt 4810
_reflns_number_total 9963
_reflns_threshold_expression >2sigma(I)
_cod_data_source_file b910108j.txt
_cod_data_source_block 6
_cod_depositor_comments
;
The following automatic conversions were performed:
'_symmetry_cell_setting' value 'Triclinic' changed to 'triclinic'
according to '/home/saulius/struct/CIF-dictionaries/cif_core.dic'
dictionary named 'cif_core.dic' version 2.4.1 from
2010-06-29.

'_exptl_absorpt_correction_type' value 'Multi-scan' changed
to 'multi-scan' according to
'/home/saulius/struct/CIF-dictionaries/cif_core.dic' dictionary named
'cif_core.dic' version 2.4.1 from 2010-06-29.

Automatic conversion script
Id: cif_fix_enum 1527 2010-12-29 10:47:43Z saulius 
;
_cod_original_cell_volume 2193.8(8)
_cod_database_code 7002511

loop_
_symmetry_equiv_pos_as_xyz
'x, y, z'
'-x, -y, -z'

loop_
_atom_site_label
_atom_site_type_symbol
_atom_site_fract_x
_atom_site_fract_y
_atom_site_fract_z
_atom_site_U_iso_or_equiv
_atom_site_adp_type
_atom_site_occupancy
_atom_site_symmetry_multiplicity
_atom_site_calc_flag
_atom_site_refinement_flags
_atom_site_disorder_assembly
_atom_site_disorder_group
Rh1 Rh 0.83730(5) 0.80815(5) 0.74264(4) 0.02089(17) Uani 1 1 d . . .
P1 P 0.78269(16) 0.97830(17) 0.72355(12) 0.0228(5) Uani 1 1 d . . .
S1 S 0.91433(17) 0.79662(18) 0.58482(12) 0.0336(5) Uani 1 1 d . . .
S2 S 0.83798(16) 0.62860(17) 0.76682(13) 0.0291(5) Uani 1 1 d . . .
S3 S 1.19189(18) 0.74958(18) 0.92964(12) 0.0336(5) Uani 1 1 d . . .
O1 O 0.7354(5) 0.8213(5) 0.9346(3) 0.0401(15) Uani 1 1 d . . .
N1 N 1.1039(5) 0.6495(5) 0.6339(4) 0.0220(14) Uani 1 1 d . . .
N2 N 1.1836(5) 0.5723(5) 0.5930(4) 0.0285(16) Uani 1 1 d . . .
N3 N 1.0700(5) 0.6586(5) 0.4901(4) 0.0241(15) Uani 1 1 d . . .
N4 N 1.0759(5) 0.5817(5) 0.7948(4) 0.0223(14) Uani 1 1 d . . .
N5 N 1.1567(5) 0.5061(5) 0.8373(4) 0.0279(16) Uani 1 1 d . . .
N6 N 0.9725(5) 0.4814(5) 0.8659(4) 0.0237(15) Uani 1 1 d . . .
N7 N 1.2392(5) 0.6838(5) 0.7540(4) 0.0213(14) Uani 1 1 d . . .
N8 N 1.3346(5) 0.6677(5) 0.6894(4) 0.0249(15) Uani 1 1 d . . .
N9 N 1.3945(5) 0.7140(5) 0.8181(4) 0.0242(15) Uani 1 1 d . . .
B1 B 1.1130(7) 0.6725(7) 0.7360(5) 0.023(2) Uani 1 1 d . . .
H1 H 1.0578 0.7374 0.7515 0.027 Uiso 1 1 calc R . .
C1 C 0.7736(6) 0.8183(6) 0.8598(4) 0.0268(18) Uani 1 1 d . . .
C2 C 1.0306(6) 0.7005(7) 0.5731(5) 0.031(2) Uani 1 1 d . . .
C3 C 1.1618(6) 0.5797(7) 0.5061(5) 0.032(2) Uani 1 1 d . . .
C4 C 1.2296(7) 0.5163(8) 0.4341(5) 0.048(3) Uani 1 1 d . . .
H4A H 1.2873 0.4626 0.4622 0.071 Uiso 1 1 calc R . .
H4B H 1.2708 0.5596 0.3918 0.071 Uiso 1 1 calc R . .
H4C H 1.1756 0.4845 0.4004 0.071 Uiso 1 1 calc R . .
C5 C 1.0236(7) 0.6954(7) 0.4000(5) 0.033(2) Uani 1 1 d . . .
H5A H 1.0897 0.6881 0.3527 0.039 Uiso 1 1 calc R . .
H5B H 0.9890 0.7692 0.4029 0.039 Uiso 1 1 calc R . .
C6 C 0.9319(8) 0.6375(8) 0.3728(6) 0.052(3) Uani 1 1 d . . .
H6A H 0.9677 0.5655 0.3638 0.078 Uiso 1 1 calc R . .
H6B H 0.8995 0.6679 0.3156 0.078 Uiso 1 1 calc R . .
H6C H 0.8684 0.6410 0.4212 0.078 Uiso 1 1 calc R . .
C7 C 0.9654(6) 0.5665(6) 0.8094(4) 0.0218(17) Uani 1 1 d . . .
C8 C 1.0906(6) 0.4468(6) 0.8792(5) 0.0267(18) Uani 1 1 d . . .
C9 C 1.1375(7) 0.3542(6) 0.9335(5) 0.036(2) Uani 1 1 d . . .
H9A H 1.2239 0.3437 0.9292 0.053 Uiso 1 1 calc R . .
H9B H 1.1112 0.2946 0.9098 0.053 Uiso 1 1 calc R . .
H9C H 1.1086 0.3625 0.9976 0.053 Uiso 1 1 calc R . .
C10 C 0.8681(6) 0.4375(6) 0.9054(5) 0.0282(19) Uani 1 1 d . . .
H10A H 0.8044 0.4941 0.9249 0.034 Uiso 1 1 calc R . .
H10B H 0.8907 0.3936 0.9602 0.034 Uiso 1 1 calc R . .
C11 C 0.8230(7) 0.3752(6) 0.8371(5) 0.0310(19) Uani 1 1 d . . .
H11A H 0.8009 0.4184 0.7827 0.047 Uiso 1 1 calc R . .
H11B H 0.7538 0.3488 0.8645 0.047 Uiso 1 1 calc R . .
H11C H 0.8849 0.3175 0.8196 0.047 Uiso 1 1 calc R . .
C12 C 1.2753(7) 0.7140(6) 0.8325(5) 0.0258(18) Uani 1 1 d . . .
C13 C 1.4255(6) 0.6852(6) 0.7297(5) 0.0254(18) Uani 1 1 d . . .
C14 C 1.5455(6) 0.6790(7) 0.6848(5) 0.031(2) Uani 1 1 d . . .
H14A H 1.5454 0.6570 0.6219 0.046 Uiso 1 1 calc R . .
H14B H 1.6014 0.6292 0.7189 0.046 Uiso 1 1 calc R . .
H14C H 1.5691 0.7466 0.6840 0.046 Uiso 1 1 calc R . .
C15 C 1.4744(7) 0.7288(7) 0.8879(5) 0.034(2) Uani 1 1 d . . .
H15A H 1.4330 0.7808 0.9306 0.040 Uiso 1 1 calc R . .
H15B H 1.5432 0.7553 0.8580 0.040 Uiso 1 1 calc R . .
C16 C 1.5168(8) 0.6319(7) 0.9407(5) 0.042(2) Uani 1 1 d . . .
H16A H 1.4489 0.6036 0.9680 0.063 Uiso 1 1 calc R . .
H16B H 1.5655 0.6462 0.9892 0.063 Uiso 1 1 calc R . .
H16C H 1.5639 0.5821 0.8995 0.063 Uiso 1 1 calc R . .
C17 C 0.8908(6) 1.0485(6) 0.7665(4) 0.0255(18) Uani 1 1 d . . .
H17 H 0.8663 1.1228 0.7489 0.031 Uiso 1 1 calc R . .
C18 C 1.0164(6) 1.0128(6) 0.7216(5) 0.0272(18) Uani 1 1 d . . .
H18A H 1.0389 0.9376 0.7321 0.033 Uiso 1 1 calc R . .
H18B H 1.0148 1.0269 0.6547 0.033 Uiso 1 1 calc R . .
C19 C 1.1094(7) 1.0657(7) 0.7589(5) 0.035(2) Uani 1 1 d . . .
H19A H 1.0945 1.1393 0.7396 0.042 Uiso 1 1 calc R . .
H19B H 1.1883 1.0348 0.7325 0.042 Uiso 1 1 calc R . .
C20 C 1.1091(6) 1.0559(7) 0.8651(5) 0.033(2) Uani 1 1 d . . .
H20A H 1.1345 0.9831 0.8845 0.039 Uiso 1 1 calc R . .
H20B H 1.1657 1.0962 0.8869 0.039 Uiso 1 1 calc R . .
C21 C 0.9863(6) 1.0948(6) 0.9073(5) 0.0275(18) Uani 1 1 d . . .
H21A H 0.9865 1.0843 0.9746 0.033 Uiso 1 1 calc R . .
H21B H 0.9650 1.1694 0.8933 0.033 Uiso 1 1 calc R . .
C22 C 0.8946(6) 1.0401(7) 0.8714(4) 0.033(2) Uani 1 1 d . . .
H22A H 0.8159 1.0695 0.8991 0.039 Uiso 1 1 calc R . .
H22B H 0.9117 0.9666 0.8910 0.039 Uiso 1 1 calc R . .
C23 C 0.7645(6) 1.0198(6) 0.6027(5) 0.0247(17) Uani 1 1 d . . .
H23 H 0.8425 0.9927 0.5708 0.030 Uiso 1 1 calc R . .
C24 C 0.7440(7) 1.1331(6) 0.5783(5) 0.034(2) Uani 1 1 d . . .
H24A H 0.8033 1.1657 0.6061 0.041 Uiso 1 1 calc R . .
H24B H 0.6647 1.1652 0.6030 0.041 Uiso 1 1 calc R . .
C25 C 0.7530(7) 1.1509(7) 0.4741(5) 0.035(2) Uani 1 1 d . . .
H25A H 0.7342 1.2255 0.4594 0.043 Uiso 1 1 calc R . .
H25B H 0.8352 1.1261 0.4508 0.043 Uiso 1 1 calc R . .
C26 C 0.6698(7) 1.0962(7) 0.4255(5) 0.035(2) Uani 1 1 d . . .
H26A H 0.5870 1.1273 0.4420 0.042 Uiso 1 1 calc R . .
H26B H 0.6839 1.1050 0.3584 0.042 Uiso 1 1 calc R . .
C27 C 0.6893(7) 0.9839(6) 0.4520(5) 0.031(2) Uani 1 1 d . . .
H27A H 0.7694 0.9513 0.4296 0.037 Uiso 1 1 calc R . .
H27B H 0.6314 0.9506 0.4231 0.037 Uiso 1 1 calc R . .
C28 C 0.6757(6) 0.9684(6) 0.5559(4) 0.0237(17) Uani 1 1 d . . .
H28A H 0.6890 0.8940 0.5723 0.028 Uiso 1 1 calc R . .
H28B H 0.5944 0.9983 0.5780 0.028 Uiso 1 1 calc R . .
C29 C 0.6445(6) 1.0276(6) 0.7926(5) 0.0226(17) Uani 1 1 d . . .
H29 H 0.6616 1.0043 0.8571 0.027 Uiso 1 1 calc R . .
C30 C 0.6073(6) 1.1438(6) 0.7963(5) 0.0271(18) Uani 1 1 d . . .
H30A H 0.6757 1.1752 0.8100 0.032 Uiso 1 1 calc R . .
H30B H 0.5804 1.1719 0.7359 0.032 Uiso 1 1 calc R . .
C31 C 0.5084(7) 1.1711(7) 0.8692(5) 0.036(2) Uani 1 1 d . . .
H31A H 0.4842 1.2466 0.8693 0.044 Uiso 1 1 calc R . .
H31B H 0.5379 1.1479 0.9300 0.044 Uiso 1 1 calc R . .
C32 C 0.4019(7) 1.1224(7) 0.8539(5) 0.035(2) Uani 1 1 d . . .
H32A H 0.3421 1.1378 0.9054 0.042 Uiso 1 1 calc R . .
H32B H 0.3661 1.1518 0.7968 0.042 Uiso 1 1 calc R . .
C33 C 0.4375(6) 1.0090(7) 0.8472(5) 0.037(2) Uani 1 1 d . . .
H33A H 0.3684 0.9791 0.8325 0.045 Uiso 1 1 calc R . .
H33B H 0.4638 0.9789 0.9071 0.045 Uiso 1 1 calc R . .
C34 C 0.5379(6) 0.9815(7) 0.7729(5) 0.0294(19) Uani 1 1 d . . .
H34A H 0.5604 0.9059 0.7708 0.035 Uiso 1 1 calc R . .
H34B H 0.5100 1.0077 0.7124 0.035 Uiso 1 1 calc R . .
C35 C 0.3950(7) 0.4159(8) 0.6873(6) 0.048(3) Uani 1 1 d . . .
H35A H 0.3294 0.4020 0.7306 0.058 Uiso 1 1 calc R . .
H35B H 0.3700 0.4840 0.6569 0.058 Uiso 1 1 calc R . .
Cl1 Cl 0.5205(2) 0.4201(2) 0.74968(18) 0.0585(7) Uani 1 1 d . . .
Cl2 Cl 0.4206(3) 0.3235(3) 0.6056(2) 0.1024(13) Uani 1 1 d . . .

loop_
_atom_site_aniso_label
_atom_site_aniso_U_11
_atom_site_aniso_U_22
_atom_site_aniso_U_33
_atom_site_aniso_U_23
_atom_site_aniso_U_13
_atom_site_aniso_U_12
Rh1 0.0203(3) 0.0331(4) 0.0088(3) -0.0001(2) -0.0020(2) -0.0029(2)
P1 0.0166(9) 0.0389(14) 0.0126(9) 0.0015(9) -0.0039(7) -0.0032(9)
S1 0.0344(11) 0.0473(15) 0.0131(9) -0.0007(9) -0.0003(8) 0.0084(10)
S2 0.0208(9) 0.0359(14) 0.0308(11) 0.0010(9) -0.0071(8) -0.0041(9)
S3 0.0451(12) 0.0415(15) 0.0145(9) -0.0052(9) 0.0039(8) -0.0090(10)
O1 0.053(4) 0.050(4) 0.015(3) 0.003(3) 0.009(2) -0.005(3)
N1 0.021(3) 0.037(4) 0.009(3) -0.006(3) -0.006(2) -0.007(3)
N2 0.024(3) 0.042(5) 0.017(3) -0.006(3) 0.000(3) 0.003(3)
N3 0.028(3) 0.028(4) 0.014(3) 0.000(3) -0.003(2) 0.002(3)
N4 0.022(3) 0.034(4) 0.010(3) 0.001(3) -0.003(2) -0.002(3)
N5 0.026(3) 0.034(4) 0.023(3) -0.003(3) -0.009(3) 0.000(3)
N6 0.028(3) 0.034(4) 0.012(3) -0.005(3) 0.001(2) -0.012(3)
N7 0.029(3) 0.023(4) 0.012(3) 0.001(3) -0.003(2) -0.005(3)
N8 0.024(3) 0.032(4) 0.017(3) 0.002(3) 0.001(3) -0.002(3)
N9 0.030(3) 0.030(4) 0.014(3) 0.000(3) -0.006(3) -0.006(3)
B1 0.026(4) 0.033(6) 0.006(4) -0.006(4) 0.003(3) 0.006(4)
C1 0.042(5) 0.026(5) 0.007(3) 0.001(3) 0.004(3) 0.006(4)
C2 0.030(4) 0.048(6) 0.015(4) -0.004(4) -0.004(3) -0.005(4)
C3 0.022(4) 0.054(6) 0.022(4) -0.004(4) -0.005(3) -0.008(4)
C4 0.044(5) 0.067(8) 0.027(5) -0.007(5) -0.002(4) 0.004(5)
C5 0.038(5) 0.042(6) 0.017(4) -0.001(4) -0.003(3) -0.005(4)
C6 0.055(6) 0.066(8) 0.036(5) 0.002(5) -0.012(4) -0.013(5)
C7 0.022(4) 0.033(5) 0.011(3) -0.006(3) 0.002(3) -0.006(3)
C8 0.029(4) 0.033(5) 0.016(4) -0.003(3) -0.006(3) 0.001(4)
C9 0.045(5) 0.035(6) 0.028(4) 0.001(4) -0.013(4) -0.006(4)
C10 0.030(4) 0.040(6) 0.015(4) 0.001(4) 0.001(3) -0.010(4)
C11 0.044(5) 0.025(5) 0.026(4) 0.003(4) -0.002(4) -0.011(4)
C12 0.043(5) 0.016(4) 0.016(4) 0.001(3) 0.003(3) -0.002(3)
C13 0.025(4) 0.027(5) 0.025(4) 0.002(3) -0.008(3) -0.007(3)
C14 0.028(4) 0.044(6) 0.020(4) -0.005(4) -0.002(3) -0.005(4)
C15 0.035(5) 0.039(6) 0.030(4) -0.004(4) -0.008(4) -0.010(4)
C16 0.051(5) 0.041(6) 0.034(5) 0.001(4) -0.019(4) -0.002(5)
C17 0.031(4) 0.030(5) 0.016(4) -0.002(3) -0.008(3) -0.004(4)
C18 0.032(4) 0.037(5) 0.017(4) -0.004(3) -0.005(3) -0.015(4)
C19 0.028(4) 0.054(6) 0.025(4) 0.002(4) -0.004(3) -0.014(4)
C20 0.026(4) 0.052(6) 0.022(4) 0.001(4) -0.009(3) -0.010(4)
C21 0.029(4) 0.035(5) 0.018(4) -0.004(3) -0.003(3) -0.004(4)
C22 0.025(4) 0.065(7) 0.009(3) -0.008(4) -0.007(3) -0.008(4)
C23 0.027(4) 0.027(5) 0.020(4) -0.005(3) -0.007(3) 0.000(3)
C24 0.044(5) 0.037(6) 0.020(4) 0.008(4) -0.005(4) -0.008(4)
C25 0.045(5) 0.033(6) 0.028(4) 0.007(4) -0.005(4) -0.004(4)
C26 0.045(5) 0.039(6) 0.021(4) 0.003(4) -0.002(4) -0.007(4)
C27 0.036(4) 0.041(6) 0.015(4) 0.003(4) -0.008(3) -0.002(4)
C28 0.017(4) 0.033(5) 0.017(4) -0.003(3) 0.000(3) 0.005(3)
C29 0.028(4) 0.024(5) 0.015(3) 0.001(3) -0.004(3) -0.002(3)
C30 0.032(4) 0.029(5) 0.021(4) 0.003(3) -0.003(3) -0.007(4)
C31 0.038(5) 0.044(6) 0.025(4) -0.006(4) 0.005(4) -0.003(4)
C32 0.036(5) 0.044(6) 0.023(4) -0.001(4) 0.004(3) -0.001(4)
C33 0.025(4) 0.063(7) 0.023(4) -0.010(4) 0.001(3) -0.006(4)
C34 0.026(4) 0.043(6) 0.021(4) -0.004(4) -0.004(3) -0.011(4)
C35 0.040(5) 0.053(7) 0.049(6) -0.012(5) -0.012(4) 0.004(5)
Cl1 0.0566(15) 0.0530(18) 0.0695(17) 0.0169(14) -0.0332(13) -0.0136(13)
Cl2 0.134(3) 0.087(3) 0.072(2) -0.0324(18) -0.056(2) 0.048(2)

loop_
_atom_type_symbol
_atom_type_description
_atom_type_scat_dispersion_real
_atom_type_scat_dispersion_imag
_atom_type_scat_source
C C 0.0033 0.0016 'International Tables Vol C Tables 4.2.6.8 and 6.1.1.4'
H H 0.0000 0.0000 'International Tables Vol C Tables 4.2.6.8 and 6.1.1.4'
B B 0.0013 0.0007 'International Tables Vol C Tables 4.2.6.8 and 6.1.1.4'
N N 0.0061 0.0033 'International Tables Vol C Tables 4.2.6.8 and 6.1.1.4'
O O 0.0106 0.0060 'International Tables Vol C Tables 4.2.6.8 and 6.1.1.4'
P P 0.1023 0.0942 'International Tables Vol C Tables 4.2.6.8 and 6.1.1.4'
S S 0.1246 0.1234 'International Tables Vol C Tables 4.2.6.8 and 6.1.1.4'
Rh Rh -1.1178 0.9187 'International Tables Vol C Tables 4.2.6.8 and 6.1.1.4'
Cl Cl 0.1484 0.1585 'International Tables Vol C Tables 4.2.6.8 and 6.1.1.4'

loop_
_geom_angle_atom_site_label_1
_geom_angle_atom_site_label_2
_geom_angle_atom_site_label_3
_geom_angle
_geom_angle_site_symmetry_1
_geom_angle_site_symmetry_3
_geom_angle_publ_flag
C1 Rh1 P1 88.6(2) . . ?
C1 Rh1 S2 85.0(3) . . ?
P1 Rh1 S2 164.14(7) . . ?
C1 Rh1 S1 177.8(2) . . ?
P1 Rh1 S1 90.55(8) . . ?
S2 Rh1 S1 95.38(8) . . ?
C17 P1 C23 107.1(3) . . ?
C17 P1 C29 103.1(3) . . ?
C23 P1 C29 109.2(3) . . ?
C17 P1 Rh1 111.8(3) . . ?
C23 P1 Rh1 112.9(3) . . ?
C29 P1 Rh1 112.2(3) . . ?
C2 S1 Rh1 111.1(3) . . ?
C7 S2 Rh1 112.1(3) . . ?
C2 N1 N2 111.0(5) . . ?
C2 N1 B1 128.7(6) . . ?
N2 N1 B1 120.1(5) . . ?
C3 N2 N1 105.6(6) . . ?
C3 N3 C2 107.3(6) . . ?
C3 N3 C5 127.0(6) . . ?
C2 N3 C5 125.7(6) . . ?
C7 N4 N5 112.8(6) . . ?
C7 N4 B1 124.1(6) . . ?
N5 N4 B1 123.1(6) . . ?
C8 N5 N4 103.3(6) . . ?
C7 N6 C8 107.4(6) . . ?
C7 N6 C10 124.3(6) . . ?
C8 N6 C10 128.3(6) . . ?
C12 N7 N8 109.3(6) . . ?
C12 N7 B1 126.1(6) . . ?
N8 N7 B1 124.5(5) . . ?
C13 N8 N7 106.3(6) . . ?
C13 N9 C12 106.9(6) . . ?
C13 N9 C15 126.8(6) . . ?
C12 N9 C15 125.8(6) . . ?
N7 B1 N4 110.3(6) . . ?
N7 B1 N1 110.6(6) . . ?
N4 B1 N1 107.5(6) . . ?
N7 B1 H1 109.5 . . ?
N4 B1 H1 109.5 . . ?
N1 B1 H1 109.5 . . ?
O1 C1 Rh1 177.6(7) . . ?
N1 C2 N3 105.3(6) . . ?
N1 C2 S1 131.9(6) . . ?
N3 C2 S1 122.8(5) . . ?
N2 C3 N3 110.6(7) . . ?
N2 C3 C4 125.2(7) . . ?
N3 C3 C4 124.1(7) . . ?
C3 C4 H4A 109.5 . . ?
C3 C4 H4B 109.5 . . ?
H4A C4 H4B 109.5 . . ?
C3 C4 H4C 109.5 . . ?
H4A C4 H4C 109.5 . . ?
H4B C4 H4C 109.5 . . ?
N3 C5 C6 112.4(7) . . ?
N3 C5 H5A 109.1 . . ?
C6 C5 H5A 109.1 . . ?
N3 C5 H5B 109.1 . . ?
C6 C5 H5B 109.1 . . ?
H5A C5 H5B 107.8 . . ?
C5 C6 H6A 109.5 . . ?
C5 C6 H6B 109.5 . . ?
H6A C6 H6B 109.5 . . ?
C5 C6 H6C 109.5 . . ?
H6A C6 H6C 109.5 . . ?
H6B C6 H6C 109.5 . . ?
N4 C7 N6 104.8(6) . . ?
N4 C7 S2 131.4(6) . . ?
N6 C7 S2 123.7(5) . . ?
N5 C8 N6 111.7(7) . . ?
N5 C8 C9 123.3(7) . . ?
N6 C8 C9 125.1(7) . . ?
C8 C9 H9A 109.5 . . ?
C8 C9 H9B 109.5 . . ?
H9A C9 H9B 109.5 . . ?
C8 C9 H9C 109.5 . . ?
H9A C9 H9C 109.5 . . ?
H9B C9 H9C 109.5 . . ?
N6 C10 C11 111.5(6) . . ?
N6 C10 H10A 109.3 . . ?
C11 C10 H10A 109.3 . . ?
N6 C10 H10B 109.3 . . ?
C11 C10 H10B 109.3 . . ?
H10A C10 H10B 108.0 . . ?
C10 C11 H11A 109.5 . . ?
C10 C11 H11B 109.5 . . ?
H11A C11 H11B 109.5 . . ?
C10 C11 H11C 109.5 . . ?
H11A C11 H11C 109.5 . . ?
H11B C11 H11C 109.5 . . ?
N7 C12 N9 106.4(6) . . ?
N7 C12 S3 127.8(6) . . ?
N9 C12 S3 125.8(6) . . ?
N8 C13 N9 111.0(6) . . ?
N8 C13 C14 124.3(7) . . ?
N9 C13 C14 124.7(6) . . ?
C13 C14 H14A 109.5 . . ?
C13 C14 H14B 109.5 . . ?
H14A C14 H14B 109.5 . . ?
C13 C14 H14C 109.5 . . ?
H14A C14 H14C 109.5 . . ?
H14B C14 H14C 109.5 . . ?
N9 C15 C16 112.3(7) . . ?
N9 C15 H15A 109.2 . . ?
C16 C15 H15A 109.2 . . ?
N9 C15 H15B 109.2 . . ?
C16 C15 H15B 109.2 . . ?
H15A C15 H15B 107.9 . . ?
C15 C16 H16A 109.5 . . ?
C15 C16 H16B 109.5 . . ?
H16A C16 H16B 109.5 . . ?
C15 C16 H16C 109.5 . . ?
H16A C16 H16C 109.5 . . ?
H16B C16 H16C 109.5 . . ?
C22 C17 C18 109.8(5) . . ?
C22 C17 P1 112.8(5) . . ?
C18 C17 P1 111.5(5) . . ?
C22 C17 H17 107.5 . . ?
C18 C17 H17 107.5 . . ?
P1 C17 H17 107.5 . . ?
C19 C18 C17 112.9(6) . . ?
C19 C18 H18A 109.0 . . ?
C17 C18 H18A 109.0 . . ?
C19 C18 H18B 109.0 . . ?
C17 C18 H18B 109.0 . . ?
H18A C18 H18B 107.8 . . ?
C18 C19 C20 112.1(6) . . ?
C18 C19 H19A 109.2 . . ?
C20 C19 H19A 109.2 . . ?
C18 C19 H19B 109.2 . . ?
C20 C19 H19B 109.2 . . ?
H19A C19 H19B 107.9 . . ?
C21 C20 C19 110.2(6) . . ?
C21 C20 H20A 109.6 . . ?
C19 C20 H20A 109.6 . . ?
C21 C20 H20B 109.6 . . ?
C19 C20 H20B 109.6 . . ?
H20A C20 H20B 108.1 . . ?
C22 C21 C20 111.8(7) . . ?
C22 C21 H21A 109.2 . . ?
C20 C21 H21A 109.2 . . ?
C22 C21 H21B 109.2 . . ?
C20 C21 H21B 109.2 . . ?
H21A C21 H21B 107.9 . . ?
C21 C22 C17 113.1(6) . . ?
C21 C22 H22A 108.9 . . ?
C17 C22 H22A 108.9 . . ?
C21 C22 H22B 108.9 . . ?
C17 C22 H22B 108.9 . . ?
H22A C22 H22B 107.8 . . ?
C24 C23 C28 109.6(6) . . ?
C24 C23 P1 118.5(5) . . ?
C28 C23 P1 113.9(5) . . ?
C24 C23 H23 104.4 . . ?
C28 C23 H23 104.4 . . ?
P1 C23 H23 104.4 . . ?
C23 C24 C25 110.3(7) . . ?
C23 C24 H24A 109.6 . . ?
C25 C24 H24A 109.6 . . ?
C23 C24 H24B 109.6 . . ?
C25 C24 H24B 109.6 . . ?
H24A C24 H24B 108.1 . . ?
C26 C25 C24 112.7(7) . . ?
C26 C25 H25A 109.1 . . ?
C24 C25 H25A 109.1 . . ?
C26 C25 H25B 109.1 . . ?
C24 C25 H25B 109.1 . . ?
H25A C25 H25B 107.8 . . ?
C27 C26 C25 110.6(6) . . ?
C27 C26 H26A 109.5 . . ?
C25 C26 H26A 109.5 . . ?
C27 C26 H26B 109.5 . . ?
C25 C26 H26B 109.5 . . ?
H26A C26 H26B 108.1 . . ?
C26 C27 C28 110.5(7) . . ?
C26 C27 H27A 109.5 . . ?
C28 C27 H27A 109.5 . . ?
C26 C27 H27B 109.5 . . ?
C28 C27 H27B 109.5 . . ?
H27A C27 H27B 108.1 . . ?
C27 C28 C23 110.6(6) . . ?
C27 C28 H28A 109.5 . . ?
C23 C28 H28A 109.5 . . ?
C27 C28 H28B 109.5 . . ?
C23 C28 H28B 109.5 . . ?
H28A C28 H28B 108.1 . . ?
C34 C29 C30 108.5(6) . . ?
C34 C29 P1 115.3(5) . . ?
C30 C29 P1 117.3(5) . . ?
C34 C29 H29 104.8 . . ?
C30 C29 H29 104.8 . . ?
P1 C29 H29 104.8 . . ?
C31 C30 C29 110.5(6) . . ?
C31 C30 H30A 109.6 . . ?
C29 C30 H30A 109.6 . . ?
C31 C30 H30B 109.6 . . ?
C29 C30 H30B 109.6 . . ?
H30A C30 H30B 108.1 . . ?
C30 C31 C32 112.3(7) . . ?
C30 C31 H31A 109.1 . . ?
C32 C31 H31A 109.1 . . ?
C30 C31 H31B 109.1 . . ?
C32 C31 H31B 109.1 . . ?
H31A C31 H31B 107.9 . . ?
C33 C32 C31 110.3(7) . . ?
C33 C32 H32A 109.6 . . ?
C31 C32 H32A 109.6 . . ?
C33 C32 H32B 109.6 . . ?
C31 C32 H32B 109.6 . . ?
H32A C32 H32B 108.1 . . ?
C32 C33 C34 111.4(7) . . ?
C32 C33 H33A 109.4 . . ?
C34 C33 H33A 109.4 . . ?
C32 C33 H33B 109.4 . . ?
C34 C33 H33B 109.4 . . ?
H33A C33 H33B 108.0 . . ?
C29 C34 C33 110.8(6) . . ?
C29 C34 H34A 109.5 . . ?
C33 C34 H34A 109.5 . . ?
C29 C34 H34B 109.5 . . ?
C33 C34 H34B 109.5 . . ?
H34A C34 H34B 108.1 . . ?
Cl2 C35 Cl1 113.0(5) . . ?
Cl2 C35 H35A 109.0 . . ?
Cl1 C35 H35A 109.0 . . ?
Cl2 C35 H35B 109.0 . . ?
Cl1 C35 H35B 109.0 . . ?
H35A C35 H35B 107.8 . . ?

loop_
_geom_bond_atom_site_label_1
_geom_bond_atom_site_label_2
_geom_bond_distance
_geom_bond_site_symmetry_2
_geom_bond_publ_flag
Rh1 C1 1.822(7) . ?
Rh1 P1 2.239(2) . ?
Rh1 S2 2.385(2) . ?
Rh1 S1 2.421(2) . ?
P1 C17 1.840(8) . ?
P1 C23 1.843(7) . ?
P1 C29 1.862(7) . ?
S1 C2 1.684(8) . ?
S2 C7 1.695(7) . ?
S3 C12 1.700(7) . ?
O1 C1 1.152(8) . ?
N1 C2 1.344(8) . ?
N1 N2 1.379(8) . ?
N1 B1 1.553(9) . ?
N2 C3 1.308(8) . ?
N3 C3 1.373(9) . ?
N3 C2 1.375(9) . ?
N3 C5 1.485(8) . ?
N4 C7 1.327(8) . ?
N4 N5 1.396(7) . ?
N4 B1 1.550(10) . ?
N5 C8 1.294(9) . ?
N6 C7 1.359(9) . ?
N6 C8 1.382(9) . ?
N6 C10 1.497(9) . ?
N7 C12 1.350(9) . ?
N7 N8 1.396(8) . ?
N7 B1 1.531(10) . ?
N8 C13 1.297(8) . ?
N9 C13 1.373(9) . ?
N9 C12 1.376(9) . ?
N9 C15 1.463(9) . ?
B1 H1 1.0000 . ?
C3 C4 1.473(11) . ?
C4 H4A 0.9800 . ?
C4 H4B 0.9800 . ?
C4 H4C 0.9800 . ?
C5 C6 1.495(11) . ?
C5 H5A 0.9900 . ?
C5 H5B 0.9900 . ?
C6 H6A 0.9800 . ?
C6 H6B 0.9800 . ?
C6 H6C 0.9800 . ?
C8 C9 1.469(10) . ?
C9 H9A 0.9800 . ?
C9 H9B 0.9800 . ?
C9 H9C 0.9800 . ?
C10 C11 1.500(10) . ?
C10 H10A 0.9900 . ?
C10 H10B 0.9900 . ?
C11 H11A 0.9800 . ?
C11 H11B 0.9800 . ?
C11 H11C 0.9800 . ?
C13 C14 1.482(10) . ?
C14 H14A 0.9800 . ?
C14 H14B 0.9800 . ?
C14 H14C 0.9800 . ?
C15 C16 1.489(10) . ?
C15 H15A 0.9900 . ?
C15 H15B 0.9900 . ?
C16 H16A 0.9800 . ?
C16 H16B 0.9800 . ?
C16 H16C 0.9800 . ?
C17 C22 1.538(9) . ?
C17 C18 1.553(10) . ?
C17 H17 1.0000 . ?
C18 C19 1.523(10) . ?
C18 H18A 0.9900 . ?
C18 H18B 0.9900 . ?
C19 C20 1.554(9) . ?
C19 H19A 0.9900 . ?
C19 H19B 0.9900 . ?
C20 C21 1.519(10) . ?
C20 H20A 0.9900 . ?
C20 H20B 0.9900 . ?
C21 C22 1.517(10) . ?
C21 H21A 0.9900 . ?
C21 H21B 0.9900 . ?
C22 H22A 0.9900 . ?
C22 H22B 0.9900 . ?
C23 C24 1.506(10) . ?
C23 C28 1.538(10) . ?
C23 H23 1.0000 . ?
C24 C25 1.531(9) . ?
C24 H24A 0.9900 . ?
C24 H24B 0.9900 . ?
C25 C26 1.528(11) . ?
C25 H25A 0.9900 . ?
C25 H25B 0.9900 . ?
C26 C27 1.500(11) . ?
C26 H26A 0.9900 . ?
C26 H26B 0.9900 . ?
C27 C28 1.526(9) . ?
C27 H27A 0.9900 . ?
C27 H27B 0.9900 . ?
C28 H28A 0.9900 . ?
C28 H28B 0.9900 . ?
C29 C34 1.515(10) . ?
C29 C30 1.525(10) . ?
C29 H29 1.0000 . ?
C30 C31 1.515(10) . ?
C30 H30A 0.9900 . ?
C30 H30B 0.9900 . ?
C31 C32 1.518(11) . ?
C31 H31A 0.9900 . ?
C31 H31B 0.9900 . ?
C32 C33 1.491(12) . ?
C32 H32A 0.9900 . ?
C32 H32B 0.9900 . ?
C33 C34 1.541(10) . ?
C33 H33A 0.9900 . ?
C33 H33B 0.9900 . ?
C34 H34A 0.9900 . ?
C34 H34B 0.9900 . ?
C35 Cl2 1.727(9) . ?
C35 Cl1 1.773(8) . ?
C35 H35A 0.9900 . ?
C35 H35B 0.9900 . ?

loop_
_geom_torsion_atom_site_label_1
_geom_torsion_atom_site_label_2
_geom_torsion_atom_site_label_3
_geom_torsion_atom_site_label_4
_geom_torsion
_geom_torsion_site_symmetry_1
_geom_torsion_site_symmetry_2
_geom_torsion_site_symmetry_3
_geom_torsion_site_symmetry_4
_geom_torsion_publ_flag
C1 Rh1 P1 C17 83.3(3) . . . . ?
S2 Rh1 P1 C17 149.1(3) . . . . ?
S1 Rh1 P1 C17 -98.7(3) . . . . ?
C1 Rh1 P1 C23 -155.8(4) . . . . ?
S2 Rh1 P1 C23 -90.0(4) . . . . ?
S1 Rh1 P1 C23 22.1(3) . . . . ?
C1 Rh1 P1 C29 -32.0(3) . . . . ?
S2 Rh1 P1 C29 33.9(4) . . . . ?
S1 Rh1 P1 C29 146.0(2) . . . . ?
P1 Rh1 S1 C2 148.4(3) . . . . ?
S2 Rh1 S1 C2 -46.3(3) . . . . ?
C1 Rh1 S2 C7 -90.1(3) . . . . ?
P1 Rh1 S2 C7 -156.3(3) . . . . ?
S1 Rh1 S2 C7 92.1(3) . . . . ?
C2 N1 N2 C3 2.8(8) . . . . ?
B1 N1 N2 C3 -172.9(7) . . . . ?
C7 N4 N5 C8 -1.3(8) . . . . ?
B1 N4 N5 C8 179.4(6) . . . . ?
C12 N7 N8 C13 1.7(8) . . . . ?
B1 N7 N8 C13 179.5(7) . . . . ?
C12 N7 B1 N4 -68.4(9) . . . . ?
N8 N7 B1 N4 114.1(7) . . . . ?
C12 N7 B1 N1 172.9(7) . . . . ?
N8 N7 B1 N1 -4.6(10) . . . . ?
C7 N4 B1 N7 164.7(6) . . . . ?
N5 N4 B1 N7 -16.1(9) . . . . ?
C7 N4 B1 N1 -74.6(8) . . . . ?
N5 N4 B1 N1 104.6(7) . . . . ?
C2 N1 B1 N7 -125.0(8) . . . . ?
N2 N1 B1 N7 49.9(9) . . . . ?
C2 N1 B1 N4 114.5(8) . . . . ?
N2 N1 B1 N4 -70.6(8) . . . . ?
N2 N1 C2 N3 -3.9(8) . . . . ?
B1 N1 C2 N3 171.4(7) . . . . ?
N2 N1 C2 S1 176.9(6) . . . . ?
B1 N1 C2 S1 -7.8(13) . . . . ?
C3 N3 C2 N1 3.4(8) . . . . ?
C5 N3 C2 N1 -174.6(7) . . . . ?
C3 N3 C2 S1 -177.3(6) . . . . ?
C5 N3 C2 S1 4.7(11) . . . . ?
Rh1 S1 C2 N1 -19.6(9) . . . . ?
Rh1 S1 C2 N3 161.3(6) . . . . ?
N1 N2 C3 N3 -0.5(9) . . . . ?
N1 N2 C3 C4 176.5(8) . . . . ?
C2 N3 C3 N2 -1.9(9) . . . . ?
C5 N3 C3 N2 176.1(7) . . . . ?
C2 N3 C3 C4 -178.9(8) . . . . ?
C5 N3 C3 C4 -0.9(13) . . . . ?
C3 N3 C5 C6 87.1(10) . . . . ?
C2 N3 C5 C6 -95.3(10) . . . . ?
N5 N4 C7 N6 2.5(8) . . . . ?
B1 N4 C7 N6 -178.3(6) . . . . ?
N5 N4 C7 S2 -174.1(6) . . . . ?
B1 N4 C7 S2 5.2(11) . . . . ?
C8 N6 C7 N4 -2.6(8) . . . . ?
C10 N6 C7 N4 176.7(6) . . . . ?
C8 N6 C7 S2 174.3(5) . . . . ?
C10 N6 C7 S2 -6.4(10) . . . . ?
Rh1 S2 C7 N4 -34.7(8) . . . . ?
Rh1 S2 C7 N6 149.3(5) . . . . ?
N4 N5 C8 N6 -0.4(8) . . . . ?
N4 N5 C8 C9 179.3(7) . . . . ?
C7 N6 C8 N5 1.9(9) . . . . ?
C10 N6 C8 N5 -177.3(6) . . . . ?
C7 N6 C8 C9 -177.7(7) . . . . ?
C10 N6 C8 C9 3.0(12) . . . . ?
C7 N6 C10 C11 79.7(9) . . . . ?
C8 N6 C10 C11 -101.2(8) . . . . ?
N8 N7 C12 N9 -1.7(8) . . . . ?
B1 N7 C12 N9 -179.5(6) . . . . ?
N8 N7 C12 S3 176.3(5) . . . . ?
B1 N7 C12 S3 -1.5(11) . . . . ?
C13 N9 C12 N7 1.1(8) . . . . ?
C15 N9 C12 N7 -171.6(7) . . . . ?
C13 N9 C12 S3 -176.9(6) . . . . ?
C15 N9 C12 S3 10.4(11) . . . . ?
N7 N8 C13 N9 -1.0(8) . . . . ?
N7 N8 C13 C14 -178.7(7) . . . . ?
C12 N9 C13 N8 -0.1(9) . . . . ?
C15 N9 C13 N8 172.5(7) . . . . ?
C12 N9 C13 C14 177.7(7) . . . . ?
C15 N9 C13 C14 -9.7(12) . . . . ?
C13 N9 C15 C16 -87.9(9) . . . . ?
C12 N9 C15 C16 83.3(10) . . . . ?
C23 P1 C17 C22 167.3(5) . . . . ?
C29 P1 C17 C22 52.1(6) . . . . ?
Rh1 P1 C17 C22 -68.6(6) . . . . ?
C23 P1 C17 C18 -68.6(6) . . . . ?
C29 P1 C17 C18 176.2(5) . . . . ?
Rh1 P1 C17 C18 55.5(5) . . . . ?
C22 C17 C18 C19 -51.5(9) . . . . ?
P1 C17 C18 C19 -177.2(5) . . . . ?
C17 C18 C19 C20 53.2(9) . . . . ?
C18 C19 C20 C21 -54.3(10) . . . . ?
C19 C20 C21 C22 55.6(9) . . . . ?
C20 C21 C22 C17 -56.8(9) . . . . ?
C18 C17 C22 C21 53.1(9) . . . . ?
P1 C17 C22 C21 178.1(6) . . . . ?
C17 P1 C23 C24 -48.5(7) . . . . ?
C29 P1 C23 C24 62.6(7) . . . . ?
Rh1 P1 C23 C24 -171.9(5) . . . . ?
C17 P1 C23 C28 -179.7(5) . . . . ?
C29 P1 C23 C28 -68.6(6) . . . . ?
Rh1 P1 C23 C28 56.8(6) . . . . ?
C28 C23 C24 C25 -56.8(8) . . . . ?
P1 C23 C24 C25 170.1(5) . . . . ?
C23 C24 C25 C26 55.2(9) . . . . ?
C24 C25 C26 C27 -54.3(9) . . . . ?
C25 C26 C27 C28 55.6(8) . . . . ?
C26 C27 C28 C23 -59.0(8) . . . . ?
C24 C23 C28 C27 59.6(8) . . . . ?
P1 C23 C28 C27 -165.0(5) . . . . ?
C17 P1 C29 C34 -179.2(5) . . . . ?
C23 P1 C29 C34 67.2(6) . . . . ?
Rh1 P1 C29 C34 -58.7(6) . . . . ?
C17 P1 C29 C30 51.2(6) . . . . ?
C23 P1 C29 C30 -62.5(6) . . . . ?
Rh1 P1 C29 C30 171.6(4) . . . . ?
C34 C29 C30 C31 58.4(7) . . . . ?
P1 C29 C30 C31 -168.8(5) . . . . ?
C29 C30 C31 C32 -57.3(8) . . . . ?
C30 C31 C32 C33 55.0(9) . . . . ?
C31 C32 C33 C34 -54.6(8) . . . . ?
C30 C29 C34 C33 -58.7(8) . . . . ?
P1 C29 C34 C33 167.5(5) . . . . ?
C32 C33 C34 C29 58.2(8) . . . . ?
